data_2017243
loop_
_publ_author_name
'Lari, Alberth'
'Rominger, Frank'
'Gleiter, Rolf'

_publ_section_title
;
 Similarities and differences between bis[2-(bromomethyl)phenyl]
 diselenide, bis[2-(chloromethyl)phenyl] diselenide and
 bis[2-(hydroxymethyl)phenyl] diselenide
;
_journal_coeditor_code GD3293
_journal_issue 8
_journal_name_full 'Acta Crystallographica Section C'
_journal_page_first o400
_journal_page_last o403
_journal_paper_doi 10.1107/S0108270109025682
_journal_volume 65
_journal_year 2009
_chemical_formula_iupac 'C14 H12 Cl2 Se2'
_chemical_formula_moiety 'C14 H12 Cl2 Se2'
_chemical_formula_sum 'C14 H12 Cl2 Se2'
_chemical_formula_weight 409.06
_chemical_name_common '2,2'-Diselenodibenzyl chloride'
_chemical_name_systematic
;
bis[2-(chloromethyl)phenyl] diselenide
;
_space_group_IT_number 2
_symmetry_cell_setting triclinic
_symmetry_space_group_name_Hall '-P 1'
_symmetry_space_group_name_H-M 'P -1'
_atom_sites_solution_hydrogens geom
_atom_sites_solution_primary direct
_atom_sites_solution_secondary difmap
_audit_creation_method SHELXL-97
_cell_angle_alpha 98.3880(10)
_cell_angle_beta 95.2870(10)
_cell_angle_gamma 90.6100(10)
_cell_formula_units_Z 4
_cell_length_a 7.9160(2)
_cell_length_b 8.02150(10)
_cell_length_c 23.4689(4)
_cell_measurement_reflns_used 5803
_cell_measurement_temperature 200(2)
_cell_measurement_theta_max 23.0
_cell_measurement_theta_min 1.8
_cell_volume 1467.58(5)
_computing_cell_refinement 'SAINT (Bruker, 1995)'
_computing_data_collection 'SMART (Bruker, 1995)'
_computing_data_reduction 'SAINT (Bruker, 1995)'
_computing_molecular_graphics 'SHELXTL (Sheldrick, 2008a)'
_computing_publication_material 'SHELXTL (Sheldrick, 2008a)'
_computing_structure_refinement 'SHELXTL (Sheldrick, 2008a)'
_computing_structure_solution 'SHELXTL (Sheldrick, 2008a)'
_diffrn_ambient_temperature 200(2)
_diffrn_measured_fraction_theta_full 0.992
_diffrn_measured_fraction_theta_max 0.992
_diffrn_measurement_device_type 'Bruker SMART CCD'
_diffrn_measurement_method '\w scans'
_diffrn_radiation_monochromator graphite
_diffrn_radiation_source 'sealed tube'
_diffrn_radiation_type MoK\a
_diffrn_radiation_wavelength 0.71073
_diffrn_reflns_av_R_equivalents 0.0560
_diffrn_reflns_av_sigmaI/netI 0.0817
_diffrn_reflns_limit_h_max 10
_diffrn_reflns_limit_h_min -10
_diffrn_reflns_limit_k_max 10
_diffrn_reflns_limit_k_min -10
_diffrn_reflns_limit_l_max 30
_diffrn_reflns_limit_l_min -30
_diffrn_reflns_number 14837
_diffrn_reflns_theta_full 27.42
_diffrn_reflns_theta_max 27.42
_diffrn_reflns_theta_min 1.76
_exptl_absorpt_coefficient_mu 5.382
_exptl_absorpt_correction_T_max 0.724
_exptl_absorpt_correction_T_min 0.390
_exptl_absorpt_correction_type multi-scan
_exptl_absorpt_process_details
;
(<i>SADABS</i>; Sheldrick, 2008b)
;
_exptl_crystal_colour yellow
_exptl_crystal_density_diffrn 1.851
_exptl_crystal_density_method 'not measured'
_exptl_crystal_description platte
_exptl_crystal_F_000 792
_exptl_crystal_size_max 0.21
_exptl_crystal_size_mid 0.20
_exptl_crystal_size_min 0.06
_refine_diff_density_max 0.491
_refine_diff_density_min -0.514
_refine_ls_extinction_method none
_refine_ls_goodness_of_fit_ref 1.042
_refine_ls_hydrogen_treatment constr
_refine_ls_matrix_type full
_refine_ls_number_parameters 325
_refine_ls_number_reflns 6651
_refine_ls_number_restraints 0
_refine_ls_restrained_S_all 1.042
_refine_ls_R_factor_all 0.0936
_refine_ls_R_factor_gt 0.0501
_refine_ls_shift/su_max 0.001
_refine_ls_shift/su_mean 0.000
_refine_ls_structure_factor_coef Fsqd
_refine_ls_weighting_details 'calc w=1/[\s^2^(Fo^2^)+(0.0308P)^2^+0.0000P] where P=(Fo^2^+2Fc^2^)/3'
_refine_ls_weighting_scheme calc
_refine_ls_wR_factor_gt 0.0854
_refine_ls_wR_factor_ref 0.0998
_reflns_number_gt 4403
_reflns_number_total 6651
_reflns_threshold_expression I>2\s(I)
_cod_data_source_file gd3293.cif
_cod_data_source_block II
_cod_database_code 2017243
_cod_database_fobs_code 2017243

loop_
_symmetry_equiv_pos_as_xyz
'x, y, z'
'-x, -y, -z'

loop_
_atom_site_type_symbol
_atom_site_label
_atom_site_fract_x
_atom_site_fract_y
_atom_site_fract_z
_atom_site_U_iso_or_equiv
_atom_site_adp_type
_atom_site_calc_flag
_atom_site_refinement_flags
_atom_site_occupancy
_atom_site_disorder_assembly
_atom_site_disorder_group
Se Se1A 0.02252(6) 0.35676(7) 0.19834(2) 0.03901(14) Uani d . 1 . .
Se Se2A 0.13781(7) 0.47430(6) 0.28967(2) 0.04203(15) Uani d . 1 . .
Cl Cl1A -0.09164(17) 0.24958(19) 0.04805(6) 0.0543(4) Uani d . 1 . .
Cl Cl2A 0.20042(18) 0.60849(17) 0.44710(6) 0.0523(4) Uani d . 1 . .
C C11A 0.2160(5) 0.2568(6) 0.1628(2) 0.0301(11) Uani d . 1 . .
C C12A 0.3819(6) 0.2981(6) 0.1857(2) 0.0407(12) Uani d . 1 . .
H H12A 0.4034 0.3739 0.2208 0.049 Uiso calc R 1 . .
C C13A 0.5159(6) 0.2280(7) 0.1571(2) 0.0456(14) Uani d . 1 . .
H H13A 0.6291 0.2564 0.1728 0.055 Uiso calc R 1 . .
C C14A 0.4872(6) 0.1179(7) 0.1062(2) 0.0460(14) Uani d . 1 . .
H H14A 0.5799 0.0703 0.0871 0.055 Uiso calc R 1 . .
C C15A 0.3223(6) 0.0774(6) 0.0833(2) 0.0415(13) Uani d . 1 . .
H H15A 0.3020 0.0028 0.0479 0.050 Uiso calc R 1 . .
C C16A 0.1853(6) 0.1443(6) 0.1114(2) 0.0327(11) Uani d . 1 . .
C C17A 0.0095(6) 0.0901(7) 0.0864(2) 0.0435(13) Uani d . 1 . .
H H17A -0.0591 0.0685 0.1178 0.052 Uiso calc R 1 . .
H H17B 0.0139 -0.0164 0.0593 0.052 Uiso calc R 1 . .
C C21A 0.1105(5) 0.2876(6) 0.33259(19) 0.0289(10) Uani d . 1 . .
C C22A 0.1474(6) 0.1258(6) 0.3081(2) 0.0351(11) Uani d . 1 . .
H H22A 0.1873 0.1068 0.2707 0.042 Uiso calc R 1 . .
C C23A 0.1261(6) -0.0078(6) 0.3380(2) 0.0381(12) Uani d . 1 . .
H H23A 0.1514 -0.1188 0.3214 0.046 Uiso calc R 1 . .
C C24A 0.0678(6) 0.0204(6) 0.3924(2) 0.0403(12) Uani d . 1 . .
H H24A 0.0526 -0.0717 0.4128 0.048 Uiso calc R 1 . .
C C25A 0.0315(6) 0.1814(6) 0.4170(2) 0.0361(12) Uani d . 1 . .
H H25A -0.0081 0.1994 0.4544 0.043 Uiso calc R 1 . .
C C26A 0.0525(5) 0.3181(6) 0.3875(2) 0.0292(10) Uani d . 1 . .
C C27A 0.0092(6) 0.4921(6) 0.4144(2) 0.0375(12) Uani d . 1 . .
H H27A -0.0699 0.4842 0.4443 0.045 Uiso calc R 1 . .
H H27B -0.0479 0.5525 0.3844 0.045 Uiso calc R 1 . .
Se Se1B 0.68828(7) 0.77512(6) 0.30381(2) 0.03980(15) Uani d . 1 . .
Se Se2B 0.71591(6) 0.76686(7) 0.20615(2) 0.04104(15) Uani d . 1 . .
Cl Cl1B 0.68193(18) 0.82519(19) 0.45300(6) 0.0540(4) Uani d . 1 . .
Cl Cl2B 0.69297(17) 0.70381(17) 0.04715(6) 0.0483(3) Uani d . 1 . .
C C11B 0.6416(5) 1.0089(5) 0.3296(2) 0.0291(10) Uani d . 1 . .
C C12B 0.6884(6) 1.1366(6) 0.2988(2) 0.0365(12) Uani d . 1 . .
H H12B 0.7418 1.1099 0.2641 0.044 Uiso calc R 1 . .
C C13B 0.6549(6) 1.3042(6) 0.3201(2) 0.0426(13) Uani d . 1 . .
H H13B 0.6840 1.3916 0.2992 0.051 Uiso calc R 1 . .
C C14B 0.5808(6) 1.3432(6) 0.3706(2) 0.0444(13) Uani d . 1 . .
H H14B 0.5617 1.4576 0.3851 0.053 Uiso calc R 1 . .
C C15B 0.5337(6) 1.2169(6) 0.4006(2) 0.0417(13) Uani d . 1 . .
H H15B 0.4808 1.2453 0.4353 0.050 Uiso calc R 1 . .
C C16B 0.5628(6) 1.0478(6) 0.3805(2) 0.0324(11) Uani d . 1 . .
C C17B 0.5059(6) 0.9132(7) 0.4134(2) 0.0428(13) Uani d . 1 . .
H H17C 0.4451 0.8220 0.3860 0.051 Uiso calc R 1 . .
H H17D 0.4255 0.9618 0.4409 0.051 Uiso calc R 1 . .
C C21B 0.4835(5) 0.7380(6) 0.1730(2) 0.0296(10) Uani d . 1 . .
C C22B 0.3531(6) 0.8109(6) 0.2016(2) 0.0339(11) Uani d . 1 . .
H H22B 0.3775 0.8778 0.2384 0.041 Uiso calc R 1 . .
C C23B 0.1868(6) 0.7887(6) 0.1776(2) 0.0395(12) Uani d . 1 . .
H H23B 0.0974 0.8383 0.1981 0.047 Uiso calc R 1 . .
C C24B 0.1515(6) 0.6931(6) 0.1233(2) 0.0413(13) Uani d . 1 . .
H H24B 0.0376 0.6774 0.1064 0.050 Uiso calc R 1 . .
C C25B 0.2825(6) 0.6210(6) 0.0942(2) 0.0388(12) Uani d . 1 . .
H H25B 0.2574 0.5563 0.0570 0.047 Uiso calc R 1 . .
C C26B 0.4505(6) 0.6412(6) 0.1179(2) 0.0300(11) Uani d . 1 . .
C C27B 0.5867(6) 0.5579(6) 0.0850(2) 0.0389(12) Uani d . 1 . .
H H27C 0.5364 0.4627 0.0566 0.047 Uiso calc R 1 . .
H H27D 0.6708 0.5117 0.1120 0.047 Uiso calc R 1 . .

loop_
_atom_site_aniso_label
_atom_site_aniso_U_11
_atom_site_aniso_U_22
_atom_site_aniso_U_33
_atom_site_aniso_U_12
_atom_site_aniso_U_13
_atom_site_aniso_U_23
Se1A 0.0349(3) 0.0478(3) 0.0358(3) 0.0118(2) 0.0053(2) 0.0090(2)
Se2A 0.0623(4) 0.0267(3) 0.0375(3) 0.0023(2) 0.0091(3) 0.0032(2)
Cl1A 0.0450(8) 0.0666(10) 0.0486(9) 0.0124(7) -0.0071(6) 0.0058(7)
Cl2A 0.0594(9) 0.0407(8) 0.0529(9) -0.0092(7) 0.0060(7) -0.0058(7)
C11A 0.027(2) 0.034(3) 0.033(3) 0.000(2) 0.004(2) 0.015(2)
C12A 0.040(3) 0.041(3) 0.042(3) 0.001(2) 0.004(2) 0.009(2)
C13A 0.025(3) 0.060(4) 0.057(4) 0.001(2) 0.002(2) 0.026(3)
C14A 0.037(3) 0.056(4) 0.052(4) 0.016(3) 0.019(3) 0.022(3)
C15A 0.047(3) 0.043(3) 0.038(3) 0.009(3) 0.012(3) 0.011(3)
C16A 0.037(3) 0.032(3) 0.033(3) 0.002(2) 0.004(2) 0.013(2)
C17A 0.039(3) 0.053(3) 0.038(3) -0.004(3) -0.003(2) 0.007(3)
C21A 0.031(3) 0.027(3) 0.028(3) 0.003(2) 0.001(2) 0.005(2)
C22A 0.034(3) 0.032(3) 0.039(3) 0.007(2) 0.008(2) 0.001(2)
C23A 0.038(3) 0.022(3) 0.053(4) 0.002(2) 0.000(3) 0.007(2)
C24A 0.039(3) 0.036(3) 0.048(3) 0.004(2) 0.001(2) 0.018(3)
C25A 0.032(3) 0.045(3) 0.032(3) 0.004(2) 0.000(2) 0.008(2)
C26A 0.026(2) 0.030(3) 0.030(3) 0.005(2) -0.002(2) 0.001(2)
C27A 0.040(3) 0.041(3) 0.031(3) 0.005(2) 0.007(2) 0.000(2)
Se1B 0.0517(3) 0.0272(3) 0.0367(3) 0.0092(2) -0.0087(2) -0.0008(2)
Se2B 0.0255(3) 0.0530(3) 0.0389(3) 0.0042(2) 0.0017(2) -0.0116(3)
Cl1B 0.0565(9) 0.0628(9) 0.0477(9) 0.0171(7) 0.0076(7) 0.0223(7)
Cl2B 0.0480(8) 0.0542(9) 0.0431(8) -0.0032(7) 0.0135(6) 0.0027(6)
C11B 0.032(3) 0.021(2) 0.032(3) 0.0024(19) -0.011(2) 0.002(2)
C12B 0.034(3) 0.036(3) 0.037(3) -0.001(2) -0.004(2) 0.004(2)
C13B 0.044(3) 0.034(3) 0.048(3) 0.000(2) -0.012(3) 0.009(3)
C14B 0.040(3) 0.030(3) 0.058(4) 0.003(2) -0.006(3) -0.004(3)
C15B 0.033(3) 0.045(3) 0.043(3) 0.004(2) 0.004(2) -0.010(3)
C16B 0.028(2) 0.032(3) 0.034(3) 0.005(2) -0.004(2) -0.001(2)
C17B 0.039(3) 0.050(3) 0.042(3) 0.005(2) 0.006(2) 0.014(3)
C21B 0.026(2) 0.031(3) 0.031(3) -0.001(2) 0.001(2) 0.003(2)
C22B 0.031(3) 0.031(3) 0.038(3) 0.004(2) 0.005(2) -0.001(2)
C23B 0.026(3) 0.043(3) 0.051(3) 0.001(2) 0.010(2) 0.007(3)
C24B 0.031(3) 0.044(3) 0.048(3) -0.006(2) -0.008(2) 0.010(3)
C25B 0.045(3) 0.036(3) 0.034(3) -0.004(2) -0.007(2) 0.006(2)
C26B 0.034(3) 0.028(3) 0.029(3) 0.001(2) 0.004(2) 0.006(2)
C27B 0.050(3) 0.035(3) 0.030(3) -0.001(2) 0.002(2) 0.001(2)

loop_
_atom_type_symbol
_atom_type_description
_atom_type_scat_dispersion_real
_atom_type_scat_dispersion_imag
_atom_type_scat_source
C C 0.0033 0.0016 'International Tables Vol C Tables 4.2.6.8 and 6.1.1.4'
H H 0.0000 0.0000 'International Tables Vol C Tables 4.2.6.8 and 6.1.1.4'
Cl Cl 0.1484 0.1585 'International Tables Vol C Tables 4.2.6.8 and 6.1.1.4'
Se Se -0.0929 2.2259 'International Tables Vol C Tables 4.2.6.8 and 6.1.1.4'

loop_
_geom_angle_atom_site_label_1
_geom_angle_atom_site_label_2
_geom_angle_atom_site_label_3
_geom_angle_site_symmetry_1
_geom_angle_site_symmetry_3
_geom_angle
_geom_angle_publ_flag
C11A Se1A Se2A . . 103.20(14) y
C21A Se2A Se1A . . 100.96(14) y
C12A C11A C16A . . 119.9(4) ?
C12A C11A Se1A . . 122.1(4) ?
C16A C11A Se1A . . 118.1(3) ?
C13A C12A C11A . . 119.6(5) ?
C13A C12A H12A . . 120.2 ?
C11A C12A H12A . . 120.2 ?
C14A C13A C12A . . 121.1(5) ?
C14A C13A H13A . . 119.5 ?
C12A C13A H13A . . 119.5 ?
C13A C14A C15A . . 119.3(5) ?
C13A C14A H14A . . 120.3 ?
C15A C14A H14A . . 120.3 ?
C14A C15A C16A . . 120.9(5) ?
C14A C15A H15A . . 119.5 ?
C16A C15A H15A . . 119.5 ?
C15A C16A C11A . . 119.2(5) ?
C15A C16A C17A . . 118.9(5) ?
C11A C16A C17A . . 121.9(4) ?
C16A C17A Cl1A . . 111.5(3) ?
C16A C17A H17A . . 109.3 ?
Cl1A C17A H17A . . 109.3 ?
C16A C17A H17B . . 109.3 ?
Cl1A C17A H17B . . 109.3 ?
H17A C17A H17B . . 108.0 ?
C22A C21A C26A . . 120.9(4) ?
C22A C21A Se2A . . 119.5(3) ?
C26A C21A Se2A . . 119.5(3) ?
C23A C22A C21A . . 119.8(5) ?
C23A C22A H22A . . 120.1 ?
C21A C22A H22A . . 120.1 ?
C22A C23A C24A . . 119.9(5) ?
C22A C23A H23A . . 120.0 ?
C24A C23A H23A . . 120.0 ?
C25A C24A C23A . . 120.4(5) ?
C25A C24A H24A . . 119.8 ?
C23A C24A H24A . . 119.8 ?
C24A C25A C26A . . 120.5(5) ?
C24A C25A H25A . . 119.7 ?
C26A C25A H25A . . 119.7 ?
C25A C26A C21A . . 118.4(4) ?
C25A C26A C27A . . 119.9(4) ?
C21A C26A C27A . . 121.7(4) ?
C26A C27A Cl2A . . 110.2(3) ?
C26A C27A H27A . . 109.6 ?
Cl2A C27A H27A . . 109.6 ?
C26A C27A H27B . . 109.6 ?
Cl2A C27A H27B . . 109.6 ?
H27A C27A H27B . . 108.1 ?
C11B Se1B Se2B . . 103.60(14) y
C21B Se2B Se1B . . 102.10(14) y
C16B C11B C12B . . 120.7(4) ?
C16B C11B Se1B . . 118.1(3) ?
C12B C11B Se1B . . 121.2(4) ?
C13B C12B C11B . . 118.8(5) ?
C13B C12B H12B . . 120.6 ?
C11B C12B H12B . . 120.6 ?
C14B C13B C12B . . 120.7(5) ?
C14B C13B H13B . . 119.7 ?
C12B C13B H13B . . 119.7 ?
C13B C14B C15B . . 120.3(5) ?
C13B C14B H14B . . 119.9 ?
C15B C14B H14B . . 119.9 ?
C14B C15B C16B . . 120.9(5) ?
C14B C15B H15B . . 119.6 ?
C16B C15B H15B . . 119.6 ?
C11B C16B C15B . . 118.6(4) ?
C11B C16B C17B . . 121.9(4) ?
C15B C16B C17B . . 119.5(5) ?
C16B C17B Cl1B . . 112.2(3) ?
C16B C17B H17C . . 109.2 ?
Cl1B C17B H17C . . 109.2 ?
C16B C17B H17D . . 109.2 ?
Cl1B C17B H17D . . 109.2 ?
H17C C17B H17D . . 107.9 ?
C22B C21B C26B . . 120.4(4) ?
C22B C21B Se2B . . 121.5(4) ?
C26B C21B Se2B . . 118.1(3) ?
C21B C22B C23B . . 121.0(5) ?
C21B C22B H22B . . 119.5 ?
C23B C22B H22B . . 119.5 ?
C22B C23B C24B . . 119.5(5) ?
C22B C23B H23B . . 120.3 ?
C24B C23B H23B . . 120.3 ?
C25B C24B C23B . . 119.7(5) ?
C25B C24B H24B . . 120.1 ?
C23B C24B H24B . . 120.1 ?
C24B C25B C26B . . 121.5(5) ?
C24B C25B H25B . . 119.2 ?
C26B C25B H25B . . 119.2 ?
C25B C26B C21B . . 117.9(4) ?
C25B C26B C27B . . 119.2(4) ?
C21B C26B C27B . . 122.9(4) ?
C26B C27B Cl2B . . 111.6(3) ?
C26B C27B H27C . . 109.3 ?
Cl2B C27B H27C . . 109.3 ?
C26B C27B H27D . . 109.3 ?
Cl2B C27B H27D . . 109.3 ?
H27C C27B H27D . . 108.0 ?

loop_
_geom_bond_atom_site_label_1
_geom_bond_atom_site_label_2
_geom_bond_site_symmetry_2
_geom_bond_distance
_geom_bond_publ_flag
Se1A C11A . 1.937(4) y
Se1A Se2A . 2.3124(8) y
Se2A C21A . 1.944(4) y
Cl1A C17A . 1.819(5) ?
Cl2A C27A . 1.816(5) ?
C11A C12A . 1.391(6) ?
C11A C16A . 1.397(7) ?
C12A C13A . 1.389(7) ?
C12A H12A . 0.9500 ?
C13A C14A . 1.376(8) ?
C13A H13A . 0.9500 ?
C14A C15A . 1.383(7) ?
C14A H14A . 0.9500 ?
C15A C16A . 1.392(6) ?
C15A H15A . 0.9500 ?
C16A C17A . 1.494(7) ?
C17A H17A . 0.9900 ?
C17A H17B . 0.9900 ?
C21A C22A . 1.387(6) ?
C21A C26A . 1.397(6) ?
C22A C23A . 1.382(6) ?
C22A H22A . 0.9500 ?
C23A C24A . 1.385(7) ?
C23A H23A . 0.9500 ?
C24A C25A . 1.381(7) ?
C24A H24A . 0.9500 ?
C25A C26A . 1.396(6) ?
C25A H25A . 0.9500 ?
C26A C27A . 1.502(6) ?
C27A H27A . 0.9900 ?
C27A H27B . 0.9900 ?
Se1B C11B . 1.935(4) y
Se1B Se2B . 2.3140(8) y
Se2B C21B . 1.928(4) y
Cl1B C17B . 1.810(5) ?
Cl2B C27B . 1.813(5) ?
C11B C16B . 1.396(6) ?
C11B C12B . 1.402(6) ?
C12B C13B . 1.401(7) ?
C12B H12B . 0.9500 ?
C13B C14B . 1.368(7) ?
C13B H13B . 0.9500 ?
C14B C15B . 1.382(7) ?
C14B H14B . 0.9500 ?
C15B C16B . 1.398(6) ?
C15B H15B . 0.9500 ?
C16B C17B . 1.504(7) ?
C17B H17C . 0.9900 ?
C17B H17D . 0.9900 ?
C21B C22B . 1.372(6) ?
C21B C26B . 1.409(6) ?
C22B C23B . 1.382(6) ?
C22B H22B . 0.9500 ?
C23B C24B . 1.391(7) ?
C23B H23B . 0.9500 ?
C24B C25B . 1.381(7) ?
C24B H24B . 0.9500 ?
C25B C26B . 1.393(6) ?
C25B H25B . 0.9500 ?
C26B C27B . 1.491(6) ?
C27B H27C . 0.9900 ?
C27B H27D . 0.9900 ?

loop_
_geom_torsion_atom_site_label_1
_geom_torsion_atom_site_label_2
_geom_torsion_atom_site_label_3
_geom_torsion_atom_site_label_4
_geom_torsion_site_symmetry_1
_geom_torsion_site_symmetry_2
_geom_torsion_site_symmetry_3
_geom_torsion_site_symmetry_4
_geom_torsion
_geom_torsion_publ_flag
C11A Se1A Se2A C21A . . . . -90.15(19) y
Se2A Se1A C11A C12A . . . . -15.4(4) ?
Se2A Se1A C11A C16A . . . . 166.7(3) ?
C16A C11A C12A C13A . . . . 0.5(7) ?
Se1A C11A C12A C13A . . . . -177.3(4) ?
C11A C12A C13A C14A . . . . 0.0(8) ?
C12A C13A C14A C15A . . . . 0.3(8) ?
C13A C14A C15A C16A . . . . -1.0(8) ?
C14A C15A C16A C11A . . . . 1.4(7) ?
C14A C15A C16A C17A . . . . -177.1(4) ?
C12A C11A C16A C15A . . . . -1.2(7) ?
Se1A C11A C16A C15A . . . . 176.7(3) ?
C12A C11A C16A C17A . . . . 177.3(4) ?
Se1A C11A C16A C17A . . . . -4.9(6) ?
C15A C16A C17A Cl1A . . . . -102.3(5) ?
C11A C16A C17A Cl1A . . . . 79.3(5) ?
Se1A Se2A C21A C22A . . . . 42.9(4) ?
Se1A Se2A C21A C26A . . . . -136.5(3) ?
C26A C21A C22A C23A . . . . 0.3(7) ?
Se2A C21A C22A C23A . . . . -179.1(4) ?
C21A C22A C23A C24A . . . . 0.1(7) ?
C22A C23A C24A C25A . . . . -0.3(7) ?
C23A C24A C25A C26A . . . . 0.2(7) ?
C24A C25A C26A C21A . . . . 0.1(7) ?
C24A C25A C26A C27A . . . . 178.8(4) ?
C22A C21A C26A C25A . . . . -0.4(7) ?
Se2A C21A C26A C25A . . . . 179.0(3) ?
C22A C21A C26A C27A . . . . -179.0(4) ?
Se2A C21A C26A C27A . . . . 0.4(6) ?
C25A C26A C27A Cl2A . . . . 99.6(4) ?
C21A C26A C27A Cl2A . . . . -81.8(5) ?
C11B Se1B Se2B C21B . . . . -85.08(19) y
Se2B Se1B C11B C16B . . . . 158.7(3) ?
Se2B Se1B C11B C12B . . . . -22.5(4) ?
C16B C11B C12B C13B . . . . 0.2(7) ?
Se1B C11B C12B C13B . . . . -178.6(3) ?
C11B C12B C13B C14B . . . . 1.2(7) ?
C12B C13B C14B C15B . . . . -1.7(8) ?
C13B C14B C15B C16B . . . . 1.0(8) ?
C12B C11B C16B C15B . . . . -0.9(7) ?
Se1B C11B C16B C15B . . . . 177.9(3) ?
C12B C11B C16B C17B . . . . 177.9(4) ?
Se1B C11B C16B C17B . . . . -3.3(6) ?
C14B C15B C16B C11B . . . . 0.4(7) ?
C14B C15B C16B C17B . . . . -178.5(4) ?
C11B C16B C17B Cl1B . . . . 75.0(5) ?
C15B C16B C17B Cl1B . . . . -106.2(5) ?
Se1B Se2B C21B C22B . . . . 34.6(4) ?
Se1B Se2B C21B C26B . . . . -146.2(3) ?
C26B C21B C22B C23B . . . . 1.3(7) ?
Se2B C21B C22B C23B . . . . -179.6(4) ?
C21B C22B C23B C24B . . . . -1.0(7) ?
C22B C23B C24B C25B . . . . 0.3(7) ?
C23B C24B C25B C26B . . . . 0.2(7) ?
C24B C25B C26B C21B . . . . 0.0(7) ?
C24B C25B C26B C27B . . . . 178.9(4) ?
C22B C21B C26B C25B . . . . -0.7(7) ?
Se2B C21B C26B C25B . . . . -179.9(3) ?
C22B C21B C26B C27B . . . . -179.6(4) ?
Se2B C21B C26B C27B . . . . 1.3(6) ?
C25B C26B C27B Cl2B . . . . 99.3(4) ?
C21B C26B C27B Cl2B . . . . -81.8(5) ?
